data_7127440
loop_
_publ_author_name
'Ahmed, Manan'
'Xie, Zixi'
'Thoonen, Shannon'
'Hua, Carol'
'Kepert, Cameron J.'
'Price, Jason R.'
'Neville, Suzanne M.'

_publ_section_title
;
 A new spin crossover Fe<sup>II</sup> coordination environment in a
 two-fold interpenetrated 3-D Hofmann-type framework material.
;
_journal_issue 1
_journal_name_full 'Chemical communications (Cambridge, England)'
_journal_page_first 85
_journal_page_last 88
_journal_paper_doi 10.1039/d0cc07326a
_journal_volume 57
_journal_year 2021
_chemical_formula_moiety 'C28 H18 Au2 Fe N10 O3, C3 H7 N O, 2(O)'
_chemical_formula_sum 'C31 H25 Au2 Fe N11 O6'
_chemical_formula_weight 1097.40
_space_group_crystal_system orthorhombic
_space_group_IT_number 20
_space_group_name_Hall 'C 2c 2'
_space_group_name_H-M_alt 'C 2 2 21'
_atom_sites_solution_hydrogens geom
_atom_sites_solution_primary dual
_audit_creation_date 2020-10-15
_audit_creation_method
;

Olex2 1.3

(compiled 2020.07.31 svn.rc2a77460 for OlexSys, GUI svn.r6145)

;
_audit_update_record
;
2020-11-06 deposited with the CCDC.	2020-11-23 downloaded from the CCDC.
;
_cell_angle_alpha 90
_cell_angle_beta 90
_cell_angle_gamma 90
_cell_formula_units_Z 8
_cell_length_a 10.261(2)
_cell_length_b 30.428(6)
_cell_length_c 33.801(7)
_cell_measurement_temperature 200
_cell_volume 10553(4)
_computing_cell_refinement 'XDS (Kabsch, 1993)'
_computing_data_collection 'BluIce (McPhillips, 2002)'
_computing_data_reduction 'XDS (Kabsch, 1993)'
_computing_molecular_graphics 'Olex2 1.3 (Dolomanov et al., 2009)'
_computing_publication_material 'Olex2 1.3 (Dolomanov et al., 2009)'
_computing_structure_refinement 'SHELXL 2018/3 (Sheldrick, 2015)'
_computing_structure_solution 'SHELXT 2018/2 (Sheldrick, 2018)'
_diffrn_ambient_temperature 200
_diffrn_measured_fraction_theta_full 0.976
_diffrn_measured_fraction_theta_max 0.832
_diffrn_measurement_device_type 'ADSC Quantum 210r'
_diffrn_measurement_method 'Phi scan'
_diffrn_radiation_type Synchrotron
_diffrn_radiation_wavelength 0.71073
_diffrn_reflns_av_R_equivalents 0.0378
_diffrn_reflns_av_unetI/netI 0.0223
_diffrn_reflns_Laue_measured_fraction_full 0.976
_diffrn_reflns_Laue_measured_fraction_max 0.832
_diffrn_reflns_limit_h_max 13
_diffrn_reflns_limit_h_min -13
_diffrn_reflns_limit_k_max 41
_diffrn_reflns_limit_k_min -41
_diffrn_reflns_limit_l_max 41
_diffrn_reflns_limit_l_min -41
_diffrn_reflns_number 95885
_diffrn_reflns_point_group_measured_fraction_full 0.979
_diffrn_reflns_point_group_measured_fraction_max 0.833
_diffrn_reflns_theta_full 25.242
_diffrn_reflns_theta_max 32.151
_diffrn_reflns_theta_min 1.468
_diffrn_source 'MX2 beamline Australian Synchrotron'
_diffrn_standards_number 0
_exptl_absorpt_coefficient_mu 5.858
_exptl_absorpt_correction_type multi-scan
_exptl_absorpt_process_details 'XDS (Kabsch, 1993)'
_exptl_crystal_colour yellow
_exptl_crystal_colour_primary yellow
_exptl_crystal_density_diffrn 1.381
_exptl_crystal_description block
_exptl_crystal_F_000 4160
_exptl_crystal_size_max 0.1
_exptl_crystal_size_mid 0.1
_exptl_crystal_size_min 0.1
_refine_diff_density_max 3.604
_refine_diff_density_min -1.900
_refine_diff_density_rms 0.296
_refine_ls_abs_structure_details
;
 Refined as an inversion twin.
;
_refine_ls_abs_structure_Flack 0.399(15)
_refine_ls_extinction_method none
_refine_ls_goodness_of_fit_ref 1.003
_refine_ls_hydrogen_treatment constr
_refine_ls_matrix_type full
_refine_ls_number_parameters 423
_refine_ls_number_reflns 15464
_refine_ls_number_restraints 0
_refine_ls_restrained_S_all 1.003
_refine_ls_R_factor_all 0.0781
_refine_ls_R_factor_gt 0.0666
_refine_ls_shift/su_max 0.002
_refine_ls_shift/su_mean 0.000
_refine_ls_structure_factor_coef Fsqd
_refine_ls_weighting_details 'w=1/[\s^2^(Fo^2^)+(0.1646P)^2^] where P=(Fo^2^+2Fc^2^)/3'
_refine_ls_weighting_scheme calc
_refine_ls_wR_factor_gt 0.1957
_refine_ls_wR_factor_ref 0.2116
_reflns_Friedel_coverage 0.858
_reflns_Friedel_fraction_full 0.984
_reflns_Friedel_fraction_max 0.835
_reflns_number_gt 11909
_reflns_number_total 15464
_reflns_threshold_expression 'I > 2\s(I)'
_cod_data_source_file d0cc07326a2.cif
_cod_data_source_block ortho_200
_cod_depositor_comments 'Adding full bibliography for 7127435--7127450.cif.'
_cod_database_code 7127440
_shelx_shelxl_version_number 2018/3
_shelx_space_group_comment
;
The symmetry employed for this shelxl refinement is uniquely defined
by the following loop, which should always be used as a source of
symmetry information in preference to the above space-group names.
They are only intended as comments.
;
_shelx_estimated_absorpt_t_max 0.592
_shelx_estimated_absorpt_t_min 0.592
_olex2_refinement_description
;
1. Twinned data refinement
 Scales: 0.601(15)
 0.399(15)
2. Fixed Uiso
 At 1.2 times of:
  All C(H) groups, All N(H) groups
 At 1.5 times of:
  All C(H,H,H) groups
3. Others
 Fixed Uiso: N10(0.10827) C29(0.10827) O6(0.10827) C30(0.10827) C31(0.10827)
4.a Aromatic/amide H refined with riding coordinates:
 N5(H5), N6(H6), C6(H6A), N8(H8), C13(H13), C5(H5A), C7(H7), C28(H28),
 C21(H21), C12(H12), C8(H8A), C25(H25), C19(H19), C22(H22), C20(H20), C16(H16),
 C26(H26), C27(H27), C31(H31)
4.b Idealised Me refined as rotating group:
 C29(H29A,H29B,H29C), C30(H30A,H30B,H30C)
;
_olex2_submission_special_instructions 'No special instructions were received'

loop_
_space_group_symop_operation_xyz
'x, y, z'
'-x, -y, z+1/2'
'x, -y, -z'
'-x, y, -z+1/2'
'x+1/2, y+1/2, z'
'-x+1/2, -y+1/2, z+1/2'
'x+1/2, -y+1/2, -z'
'-x+1/2, y+1/2, -z+1/2'

loop_
_atom_site_label
_atom_site_type_symbol
_atom_site_fract_x
_atom_site_fract_y
_atom_site_fract_z
_atom_site_U_iso_or_equiv
_atom_site_adp_type
_atom_site_occupancy
_atom_site_site_symmetry_order
_atom_site_calc_flag
_atom_site_refinement_flags_posn
_atom_site_refinement_flags_adp
_atom_site_refinement_flags_occupancy
_atom_site_disorder_assembly
_atom_site_disorder_group
Au1 Au 0.74013(4) 0.71899(2) 0.57810(2) 0.07343(14) Uani 1 1 d . . . . .
Au2 Au 0.28630(7) 0.85522(2) 0.48941(2) 0.0959(2) Uani 1 1 d . . . . .
Fe1 Fe 0.24008(13) 0.72014(4) 0.57933(4) 0.0626(3) Uani 1 1 d . . . . .
N1 N 0.4360(10) 0.7142(3) 0.5782(3) 0.075(2) Uani 1 1 d . . . . .
N3 N 1.0423(10) 0.7263(3) 0.5807(3) 0.074(2) Uani 1 1 d . . . . .
N2 N 0.2558(10) 0.7766(3) 0.5487(3) 0.073(2) Uani 1 1 d . . . . .
N4 N 0.2296(10) 0.6868(3) 0.5245(2) 0.0688(18) Uani 1 1 d . . . . .
O1 O 0.1218(12) 0.6731(3) 0.3783(2) 0.091(3) Uani 1 1 d . . . . .
N9 N 0.2164(12) 0.3393(3) 0.3916(3) 0.081(2) Uani 1 1 d . . . . .
N7 N 0.2439(11) 0.7454(3) 0.1331(3) 0.074(2) Uani 1 1 d . . . . .
C4 C 0.9312(13) 0.7240(4) 0.5796(3) 0.075(2) Uani 1 1 d . . . . .
O2 O 0.1479(15) 0.6021(3) 0.2067(3) 0.098(3) Uani 1 1 d . . . . .
C3 C 0.5460(12) 0.7139(4) 0.5776(3) 0.074(2) Uani 1 1 d . . . . .
C2 C 0.2675(14) 0.8064(4) 0.5266(3) 0.078(3) Uani 1 1 d . . . . .
O3 O 0.302(2) 0.4690(4) 0.2923(4) 0.125(5) Uani 1 1 d . . . . .
N5 N 0.2133(12) 0.6196(3) 0.4162(2) 0.074(2) Uani 1 1 d . . . . .
H5 H 0.245541 0.592816 0.416277 0.089 Uiso 1 1 calc R U . . .
N6 N 0.2256(12) 0.6651(4) 0.2330(3) 0.082(2) Uani 1 1 d . . . . .
H6 H 0.254593 0.676858 0.255071 0.098 Uiso 1 1 calc R U . . .
C6 C 0.3050(16) 0.6525(4) 0.5172(3) 0.087(4) Uani 1 1 d . . . . .
H6A H 0.360917 0.641861 0.537443 0.104 Uiso 1 1 calc R U . . .
N8 N 0.1738(17) 0.4664(4) 0.3462(3) 0.095(4) Uani 1 1 d . . . . .
H8 H 0.117013 0.482654 0.359096 0.114 Uiso 1 1 calc R U . . .
C13 C 0.1961(15) 0.5607(3) 0.3494(3) 0.079(3) Uani 1 1 d . . . . .
H13 H 0.199519 0.546804 0.374551 0.094 Uiso 1 1 calc R U . . .
C5 C 0.1417(13) 0.6976(4) 0.4974(3) 0.073(3) Uani 1 1 d . . . . .
H5A H 0.083022 0.720818 0.503460 0.087 Uiso 1 1 calc R U . . .
C7 C 0.1299(12) 0.6776(4) 0.4613(3) 0.071(2) Uani 1 1 d . . . . .
H7 H 0.064926 0.686430 0.442898 0.085 Uiso 1 1 calc R U . . .
C28 C 0.1584(12) 0.7123(4) 0.1345(3) 0.075(2) Uani 1 1 d . . . . .
H28 H 0.102507 0.707567 0.112449 0.090 Uiso 1 1 calc R U . . .
C18 C 0.184(2) 0.4225(4) 0.3594(4) 0.095(4) Uani 1 1 d . . . . .
C21 C 0.2960(16) 0.3547(4) 0.3621(4) 0.086(3) Uani 1 1 d . . . . .
H21 H 0.364916 0.336379 0.353173 0.104 Uiso 1 1 calc R U . . .
C12 C 0.1709(13) 0.6257(4) 0.3100(3) 0.075(2) Uani 1 1 d . . . . .
H12 H 0.154291 0.656327 0.308070 0.090 Uiso 1 1 calc R U . . .
C9 C 0.2177(13) 0.6435(3) 0.4523(3) 0.071(2) Uani 1 1 d . . . . .
C8 C 0.3046(15) 0.6318(4) 0.4811(3) 0.084(3) Uani 1 1 d . . . . .
H8A H 0.365806 0.609084 0.476004 0.101 Uiso 1 1 calc R U . . .
C10 C 0.1644(12) 0.6346(4) 0.3821(3) 0.072(2) Uani 1 1 d . . . . .
C11 C 0.1786(14) 0.6061(3) 0.3461(3) 0.075(3) Uani 1 1 d . . . . .
C24 C 0.2276(13) 0.6914(4) 0.2006(3) 0.076(3) Uani 1 1 d . . . . .
C25 C 0.3125(16) 0.7273(4) 0.1987(4) 0.086(3) Uani 1 1 d . . . . .
H25 H 0.369447 0.733825 0.220115 0.103 Uiso 1 1 calc R U . . .
C19 C 0.2814(18) 0.3953(5) 0.3446(4) 0.094(4) Uani 1 1 d . . . . .
H19 H 0.335556 0.404351 0.323262 0.113 Uiso 1 1 calc R U . . .
C22 C 0.1224(16) 0.3681(4) 0.4034(4) 0.088(3) Uani 1 1 d . . . . .
H22 H 0.062638 0.358694 0.423149 0.106 Uiso 1 1 calc R U . . .
C17 C 0.240(2) 0.4878(4) 0.3157(4) 0.102(5) Uani 1 1 d . . . . .
C23 C 0.1829(12) 0.6214(4) 0.2356(3) 0.076(2) Uani 1 1 d . . . . .
C15 C 0.2085(19) 0.5362(4) 0.3142(4) 0.088(4) Uani 1 1 d . . . . .
C20 C 0.1093(18) 0.4089(4) 0.3888(5) 0.095(4) Uani 1 1 d . . . . .
H20 H 0.045584 0.428095 0.399611 0.114 Uiso 1 1 calc R U . . .
N10 N 0.4793(16) 0.6523(5) 0.3494(5) 0.108 Uiso 1 1 d . U . . .
C16 C 0.2058(19) 0.5571(5) 0.2779(4) 0.092(4) Uani 1 1 d . . . . .
H16 H 0.217089 0.540399 0.254443 0.111 Uiso 1 1 calc R U . . .
C14 C 0.1877(16) 0.6002(4) 0.2753(3) 0.083(3) Uani 1 1 d . . . . .
C26 C 0.1484(14) 0.6843(5) 0.1675(3) 0.081(3) Uani 1 1 d . . . . .
H26 H 0.088172 0.660558 0.167306 0.097 Uiso 1 1 calc R U . . .
C27 C 0.3116(16) 0.7531(4) 0.1652(4) 0.086(3) Uani 1 1 d . . . . .
H27 H 0.364647 0.778701 0.165339 0.103 Uiso 1 1 calc R U . . .
C29 C 0.522(2) 0.6574(6) 0.3889(6) 0.108 Uiso 1 1 d . U . . .
H29A H 0.455017 0.646650 0.407056 0.162 Uiso 1 1 calc R U . . .
H29B H 0.539546 0.688487 0.394220 0.162 Uiso 1 1 calc R U . . .
H29C H 0.602624 0.640411 0.392836 0.162 Uiso 1 1 calc R U . . .
C1 C 0.311(3) 0.9074(7) 0.4557(6) 0.127(7) Uani 1 1 d . . . . .
O6 O 0.3863(14) 0.6964(4) 0.2960(4) 0.108 Uiso 1 1 d . U . . .
N11 N 0.320(4) 0.9364(7) 0.4366(9) 0.23(2) Uani 1 1 d . . . . .
C30 C 0.509(2) 0.6191(6) 0.3212(6) 0.108 Uiso 1 1 d . U . . .
H30A H 0.565471 0.631318 0.300608 0.162 Uiso 1 1 calc R U . . .
H30B H 0.427768 0.608502 0.309113 0.162 Uiso 1 1 calc R U . . .
H30C H 0.553175 0.594659 0.334352 0.162 Uiso 1 1 calc R U . . .
C31 C 0.428(2) 0.6845(6) 0.3346(6) 0.108 Uiso 1 1 d . U . . .
H31 H 0.411095 0.706975 0.353406 0.130 Uiso 1 1 calc R U . . .
O5 O -0.049(2) 0.5039(7) 0.3890(7) 0.159(6) Uiso 1 1 d . . . . .
O4 O 0.383(2) 0.5430(7) 0.4267(6) 0.156(6) Uiso 1 1 d . . . . .

loop_
_atom_site_aniso_label
_atom_site_aniso_U_11
_atom_site_aniso_U_22
_atom_site_aniso_U_33
_atom_site_aniso_U_23
_atom_site_aniso_U_13
_atom_site_aniso_U_12
Au1 0.0810(2) 0.0781(2) 0.0612(2) -0.00415(14) 0.00236(15) 0.00519(16)
Au2 0.1268(5) 0.0781(3) 0.0830(3) 0.0059(2) 0.0149(3) 0.0019(3)
Fe1 0.0738(6) 0.0639(6) 0.0499(6) -0.0045(4) -0.0011(5) -0.0001(5)
N1 0.093(6) 0.079(5) 0.052(4) -0.008(4) 0.006(4) -0.002(4)
N3 0.083(5) 0.077(5) 0.064(5) -0.008(4) -0.001(4) -0.004(4)
N2 0.087(5) 0.078(4) 0.054(4) -0.010(3) -0.001(4) -0.007(4)
N4 0.084(5) 0.072(4) 0.051(4) -0.005(3) -0.002(3) 0.008(4)
O1 0.125(7) 0.090(5) 0.056(4) -0.001(3) -0.012(4) 0.032(5)
N9 0.091(6) 0.077(5) 0.075(6) -0.007(4) 0.016(5) -0.004(4)
N7 0.083(5) 0.070(4) 0.070(5) 0.001(3) -0.003(4) -0.005(4)
C4 0.097(7) 0.073(5) 0.054(5) -0.005(4) 0.002(4) 0.000(5)
O2 0.146(10) 0.094(6) 0.054(5) -0.003(4) -0.005(5) 0.002(6)
C3 0.085(6) 0.075(5) 0.063(6) -0.002(5) 0.010(4) 0.005(4)
C2 0.102(8) 0.075(5) 0.056(5) -0.008(4) 0.001(5) -0.003(5)
O3 0.204(17) 0.092(6) 0.080(7) -0.004(5) 0.040(9) 0.004(8)
N5 0.107(6) 0.064(4) 0.052(4) -0.008(3) -0.004(4) 0.007(4)
N6 0.104(7) 0.086(5) 0.056(5) -0.001(4) -0.006(5) -0.005(5)
C6 0.127(10) 0.073(6) 0.060(6) -0.004(4) -0.021(6) 0.037(6)
N8 0.145(11) 0.070(5) 0.070(6) 0.001(4) 0.014(6) -0.003(6)
C13 0.114(9) 0.065(5) 0.057(5) 0.003(4) 0.004(5) 0.008(5)
C5 0.100(7) 0.071(5) 0.047(4) -0.006(3) -0.008(4) 0.024(5)
C7 0.082(6) 0.073(5) 0.056(5) -0.003(4) -0.007(4) 0.004(4)
C28 0.080(6) 0.082(6) 0.063(6) 0.006(4) -0.009(4) -0.009(5)
C18 0.157(14) 0.069(6) 0.057(6) -0.008(4) 0.002(7) -0.013(7)
C21 0.113(10) 0.077(6) 0.070(6) -0.004(5) 0.020(6) -0.003(6)
C12 0.092(7) 0.077(5) 0.056(5) -0.004(4) -0.003(4) -0.002(5)
C9 0.103(7) 0.068(4) 0.042(4) 0.001(3) -0.001(4) 0.015(5)
C8 0.110(9) 0.087(6) 0.056(5) -0.002(4) -0.007(5) 0.029(6)
C10 0.089(6) 0.075(5) 0.052(5) -0.003(4) 0.001(4) 0.006(5)
C11 0.103(8) 0.066(5) 0.057(6) -0.007(4) -0.002(5) 0.003(5)
C24 0.094(7) 0.086(6) 0.048(4) -0.004(4) -0.005(4) 0.003(5)
C25 0.098(8) 0.084(7) 0.075(7) -0.003(5) -0.013(6) 0.005(6)
C19 0.122(11) 0.088(7) 0.071(7) -0.003(5) 0.032(7) 0.005(7)
C22 0.104(9) 0.077(6) 0.083(8) 0.002(5) 0.022(6) 0.004(6)
C17 0.170(16) 0.066(5) 0.069(7) 0.002(4) 0.014(8) -0.002(8)
C23 0.085(6) 0.082(6) 0.061(6) 0.004(4) 0.001(5) 0.002(5)
C15 0.131(11) 0.065(5) 0.070(7) -0.004(4) 0.011(7) -0.002(6)
C20 0.117(10) 0.066(6) 0.103(10) -0.005(6) 0.027(8) 0.006(6)
C16 0.137(12) 0.087(7) 0.052(6) -0.012(5) -0.001(6) 0.010(7)
C14 0.108(9) 0.090(7) 0.049(6) -0.001(4) 0.006(5) -0.006(6)
C26 0.094(7) 0.096(7) 0.052(5) 0.000(5) -0.002(5) -0.001(6)
C27 0.095(8) 0.078(6) 0.085(7) -0.011(5) -0.016(6) -0.002(5)
C1 0.18(2) 0.104(11) 0.099(12) 0.002(9) 0.026(13) 0.000(13)
N11 0.37(5) 0.115(13) 0.22(3) 0.061(16) 0.19(3) 0.06(2)

loop_
_atom_type_symbol
_atom_type_description
_atom_type_scat_dispersion_real
_atom_type_scat_dispersion_imag
_atom_type_scat_source
C C 0.0033 0.0016 'International Tables Vol C Tables 4.2.6.8 and 6.1.1.4'
H H 0.0000 0.0000 'International Tables Vol C Tables 4.2.6.8 and 6.1.1.4'
Au Au -2.0133 8.8022 'International Tables Vol C Tables 4.2.6.8 and 6.1.1.4'
Fe Fe 0.3463 0.8444 'International Tables Vol C Tables 4.2.6.8 and 6.1.1.4'
N N 0.0061 0.0033 'International Tables Vol C Tables 4.2.6.8 and 6.1.1.4'
O O 0.0106 0.0060 'International Tables Vol C Tables 4.2.6.8 and 6.1.1.4'

loop_
_geom_angle_atom_site_label_1
_geom_angle_atom_site_label_2
_geom_angle_atom_site_label_3
_geom_angle
_geom_angle_site_symmetry_1
_geom_angle_site_symmetry_3
_geom_angle_publ_flag
C4 Au1 Au2 85.8(3) . 7_566 ?
C4 Au1 C3 179.0(5) . . ?
C3 Au1 Au2 94.9(3) . 7_566 ?
C2 Au2 Au1 84.8(3) . 7_466 ?
C2 Au2 C1 175.2(8) . . ?
C1 Au2 Au1 99.9(6) . 7_466 ?
N1 Fe1 N3 179.7(4) . 1_455 ?
N1 Fe1 N4 89.5(4) . . ?
N1 Fe1 N9 92.7(4) . 3_566 ?
N1 Fe1 N7 89.0(4) . 6_565 ?
N3 Fe1 N4 90.8(4) 1_455 . ?
N3 Fe1 N9 87.2(5) 1_455 3_566 ?
N3 Fe1 N7 90.7(4) 1_455 6_565 ?
N2 Fe1 N1 89.3(4) . . ?
N2 Fe1 N3 90.8(4) . 1_455 ?
N2 Fe1 N4 87.9(3) . . ?
N2 Fe1 N9 176.7(4) . 3_566 ?
N2 Fe1 N7 90.7(3) . 6_565 ?
N9 Fe1 N4 89.5(4) 3_566 . ?
N9 Fe1 N7 92.0(4) 3_566 6_565 ?
N7 Fe1 N4 178.0(4) 6_565 . ?
C3 N1 Fe1 175.2(10) . . ?
C4 N3 Fe1 170.7(10) . 1_655 ?
C2 N2 Fe1 171.6(8) . . ?
C6 N4 Fe1 120.9(7) . . ?
C6 N4 C5 117.6(9) . . ?
C5 N4 Fe1 121.4(7) . . ?
C21 N9 Fe1 125.0(9) . 3_566 ?
C22 N9 Fe1 120.3(8) . 3_566 ?
C22 N9 C21 114.5(11) . . ?
C28 N7 Fe1 117.1(7) . 6_564 ?
C27 N7 Fe1 125.7(9) . 6_564 ?
C27 N7 C28 117.2(11) . . ?
N3 C4 Au1 179.0(12) . . ?
N1 C3 Au1 174.9(11) . . ?
N2 C2 Au2 179.2(9) . . ?
C9 N5 H5 117.3 . . ?
C10 N5 H5 117.3 . . ?
C10 N5 C9 125.4(9) . . ?
C24 N6 H6 116.0 . . ?
C24 N6 C23 128.0(10) . . ?
C23 N6 H6 116.0 . . ?
N4 C6 H6A 119.1 . . ?
N4 C6 C8 121.8(10) . . ?
C8 C6 H6A 119.1 . . ?
C18 N8 H8 115.2 . . ?
C17 N8 H8 115.2 . . ?
C17 N8 C18 129.6(14) . . ?
C11 C13 H13 121.1 . . ?
C11 C13 C15 117.7(10) . . ?
C15 C13 H13 121.1 . . ?
N4 C5 H5A 117.8 . . ?
N4 C5 C7 124.4(9) . . ?
C7 C5 H5A 117.8 . . ?
C5 C7 H7 121.2 . . ?
C5 C7 C9 117.6(10) . . ?
C9 C7 H7 121.2 . . ?
N7 C28 H28 119.0 . . ?
N7 C28 C26 122.0(11) . . ?
C26 C28 H28 119.0 . . ?
C19 C18 N8 120.3(14) . . ?
C20 C18 N8 119.3(15) . . ?
C20 C18 C19 120.1(13) . . ?
N9 C21 H21 118.2 . . ?
N9 C21 C19 123.6(13) . . ?
C19 C21 H21 118.2 . . ?
C11 C12 H12 120.2 . . ?
C11 C12 C14 119.7(11) . . ?
C14 C12 H12 120.2 . . ?
C7 C9 N5 122.7(10) . . ?
C8 C9 N5 120.0(10) . . ?
C8 C9 C7 117.2(9) . . ?
C6 C8 H8A 119.5 . . ?
C9 C8 C6 121.0(11) . . ?
C9 C8 H8A 119.5 . . ?
O1 C10 N5 122.3(9) . . ?
O1 C10 C11 119.3(10) . . ?
N5 C10 C11 117.8(9) . . ?
C13 C11 C10 121.2(10) . . ?
C12 C11 C13 120.9(10) . . ?
C12 C11 C10 117.9(10) . . ?
N6 C24 C25 120.5(10) . . ?
N6 C24 C26 122.9(12) . . ?
C25 C24 C26 116.6(11) . . ?
C24 C25 H25 120.8 . . ?
C27 C25 C24 118.5(12) . . ?
C27 C25 H25 120.8 . . ?
C18 C19 H19 121.4 . . ?
C21 C19 C18 117.2(13) . . ?
C21 C19 H19 121.4 . . ?
N9 C22 H22 118.1 . . ?
C20 C22 N9 123.8(13) . . ?
C20 C22 H22 118.1 . . ?
O3 C17 N8 122.5(12) . . ?
O3 C17 C15 125.1(13) . . ?
N8 C17 C15 112.0(14) . . ?
O2 C23 N6 120.5(11) . . ?
O2 C23 C14 122.3(12) . . ?
N6 C23 C14 117.2(11) . . ?
C13 C15 C17 120.4(11) . . ?
C16 C15 C13 120.3(11) . . ?
C16 C15 C17 118.9(11) . . ?
C18 C20 C22 120.5(14) . . ?
C18 C20 H20 119.8 . . ?
C22 C20 H20 119.8 . . ?
C29 N10 C30 130.1(16) . . ?
C31 N10 C29 115.9(18) . . ?
C31 N10 C30 112.7(17) . . ?
C15 C16 H16 119.4 . . ?
C14 C16 C15 121.2(11) . . ?
C14 C16 H16 119.4 . . ?
C12 C14 C23 120.3(11) . . ?
C16 C14 C12 120.2(11) . . ?
C16 C14 C23 119.5(11) . . ?
C28 C26 H26 120.1 . . ?
C24 C26 C28 119.8(12) . . ?
C24 C26 H26 120.1 . . ?
N7 C27 C25 125.6(13) . . ?
N7 C27 H27 117.2 . . ?
C25 C27 H27 117.2 . . ?
N10 C29 H29A 109.5 . . ?
N10 C29 H29B 109.5 . . ?
N10 C29 H29C 109.5 . . ?
H29A C29 H29B 109.5 . . ?
H29A C29 H29C 109.5 . . ?
H29B C29 H29C 109.5 . . ?
N11 C1 Au2 177(4) . . ?
N10 C30 H30A 109.5 . . ?
N10 C30 H30B 109.5 . . ?
N10 C30 H30C 109.5 . . ?
H30A C30 H30B 109.5 . . ?
H30A C30 H30C 109.5 . . ?
H30B C30 H30C 109.5 . . ?
N10 C31 O6 135(2) . . ?
N10 C31 H31 112.3 . . ?
O6 C31 H31 112.3 . . ?

loop_
_geom_bond_atom_site_label_1
_geom_bond_atom_site_label_2
_geom_bond_distance
_geom_bond_site_symmetry_2
_geom_bond_publ_flag
Au1 Au2 3.2449(8) 7_566 ?
Au1 C4 1.968(13) . ?
Au1 C3 1.998(13) . ?
Au2 C2 1.955(12) . ?
Au2 C1 1.97(2) . ?
Fe1 N1 2.019(11) . ?
Fe1 N3 2.038(11) 1_455 ?
Fe1 N2 2.014(10) . ?
Fe1 N4 2.114(8) . ?
Fe1 N9 2.073(11) 3_566 ?
Fe1 N7 2.106(9) 6_565 ?
N1 C3 1.129(17) . ?
N3 C4 1.143(17) . ?
N2 C2 1.180(15) . ?
N4 C6 1.323(14) . ?
N4 C5 1.328(14) . ?
O1 C10 1.259(14) . ?
N9 C21 1.373(16) . ?
N9 C22 1.361(18) . ?
N7 C28 1.336(15) . ?
N7 C27 1.308(17) . ?
O2 C23 1.195(16) . ?
O3 C17 1.16(2) . ?
N5 H5 0.8800 . ?
N5 C9 1.421(12) . ?
N5 C10 1.338(14) . ?
N6 H6 0.8800 . ?
N6 C24 1.357(15) . ?
N6 C23 1.403(17) . ?
C6 H6A 0.9500 . ?
C6 C8 1.373(16) . ?
N8 H8 0.8800 . ?
N8 C18 1.411(17) . ?
N8 C17 1.398(19) . ?
C13 H13 0.9500 . ?
C13 C11 1.397(15) . ?
C13 C15 1.411(16) . ?
C5 H5A 0.9500 . ?
C5 C7 1.371(14) . ?
C7 H7 0.9500 . ?
C7 C9 1.407(15) . ?
C28 H28 0.9500 . ?
C28 C26 1.409(16) . ?
C18 C19 1.39(2) . ?
C18 C20 1.32(2) . ?
C21 H21 0.9500 . ?
C21 C19 1.38(2) . ?
C12 H12 0.9500 . ?
C12 C11 1.360(17) . ?
C12 C14 1.417(16) . ?
C9 C8 1.366(16) . ?
C8 H8A 0.9500 . ?
C10 C11 1.501(14) . ?
C24 C25 1.40(2) . ?
C24 C26 1.400(16) . ?
C25 H25 0.9500 . ?
C25 C27 1.38(2) . ?
C19 H19 0.9500 . ?
C22 H22 0.9500 . ?
C22 C20 1.344(19) . ?
C17 C15 1.510(17) . ?
C23 C14 1.490(17) . ?
C15 C16 1.381(19) . ?
C20 H20 0.9500 . ?
N10 C29 1.42(3) . ?
N10 C30 1.42(2) . ?
N10 C31 1.22(2) . ?
C16 H16 0.9500 . ?
C16 C14 1.326(19) . ?
C26 H26 0.9500 . ?
C27 H27 0.9500 . ?
C29 H29A 0.9800 . ?
C29 H29B 0.9800 . ?
C29 H29C 0.9800 . ?
C1 N11 1.10(3) . ?
O6 C31 1.42(2) . ?
C30 H30A 0.9800 . ?
C30 H30B 0.9800 . ?
C30 H30C 0.9800 . ?
C31 H31 0.9500 . ?

loop_
_geom_torsion_atom_site_label_1
_geom_torsion_atom_site_label_2
_geom_torsion_atom_site_label_3
_geom_torsion_atom_site_label_4
_geom_torsion
_geom_torsion_site_symmetry_1
_geom_torsion_site_symmetry_2
_geom_torsion_site_symmetry_3
_geom_torsion_site_symmetry_4
_geom_torsion_publ_flag
Fe1 N4 C6 C8 -176.5(12) . . . . ?
Fe1 N4 C5 C7 179.6(10) . . . . ?
Fe1 N9 C21 C19 -176.8(13) 3_566 . . . ?
Fe1 N9 C22 C20 173.1(14) 3_566 . . . ?
Fe1 N7 C28 C26 173.6(10) 6_564 . . . ?
Fe1 N7 C27 C25 -171.7(12) 6_564 . . . ?
N4 C6 C8 C9 -6(3) . . . . ?
N4 C5 C7 C9 0(2) . . . . ?
O1 C10 C11 C13 -165.1(14) . . . . ?
O1 C10 C11 C12 13(2) . . . . ?
N9 C21 C19 C18 3(3) . . . . ?
N9 C22 C20 C18 4(3) . . . . ?
N7 C28 C26 C24 2(2) . . . . ?
O2 C23 C14 C12 -151.2(15) . . . . ?
O2 C23 C14 C16 28(2) . . . . ?
O3 C17 C15 C13 -147(2) . . . . ?
O3 C17 C15 C16 26(3) . . . . ?
N5 C9 C8 C6 -175.8(14) . . . . ?
N5 C10 C11 C13 23(2) . . . . ?
N5 C10 C11 C12 -158.2(13) . . . . ?
N6 C24 C25 C27 179.7(13) . . . . ?
N6 C24 C26 C28 -178.3(13) . . . . ?
N6 C23 C14 C12 31(2) . . . . ?
N6 C23 C14 C16 -150.2(15) . . . . ?
C6 N4 C5 C7 -5(2) . . . . ?
N8 C18 C19 C21 172.5(15) . . . . ?
N8 C18 C20 C22 -176.3(17) . . . . ?
N8 C17 C15 C13 40(3) . . . . ?
N8 C17 C15 C16 -146.8(18) . . . . ?
C13 C15 C16 C14 -2(3) . . . . ?
C5 N4 C6 C8 8(2) . . . . ?
C5 C7 C9 N5 178.6(12) . . . . ?
C5 C7 C9 C8 2.4(18) . . . . ?
C7 C9 C8 C6 1(2) . . . . ?
C28 N7 C27 C25 7(2) . . . . ?
C18 N8 C17 O3 12(3) . . . . ?
C18 N8 C17 C15 -174.3(17) . . . . ?
C21 N9 C22 C20 -2(2) . . . . ?
C9 N5 C10 O1 4(2) . . . . ?
C9 N5 C10 C11 174.9(12) . . . . ?
C10 N5 C9 C7 25(2) . . . . ?
C10 N5 C9 C8 -158.6(14) . . . . ?
C11 C13 C15 C17 174.2(16) . . . . ?
C11 C13 C15 C16 1(3) . . . . ?
C11 C12 C14 C23 -178.5(13) . . . . ?
C11 C12 C14 C16 3(2) . . . . ?
C24 N6 C23 O2 4(2) . . . . ?
C24 N6 C23 C14 -178.4(14) . . . . ?
C24 C25 C27 N7 -5(2) . . . . ?
C25 C24 C26 C28 0.8(19) . . . . ?
C19 C18 C20 C22 -3(3) . . . . ?
C22 N9 C21 C19 -2(2) . . . . ?
C17 N8 C18 C19 8(3) . . . . ?
C17 N8 C18 C20 -178.8(19) . . . . ?
C17 C15 C16 C14 -175.1(18) . . . . ?
C23 N6 C24 C25 -157.1(14) . . . . ?
C23 N6 C24 C26 22(2) . . . . ?
C15 C13 C11 C12 1(2) . . . . ?
C15 C13 C11 C10 179.9(14) . . . . ?
C15 C16 C14 C12 0(3) . . . . ?
C15 C16 C14 C23 -178.8(16) . . . . ?
C20 C18 C19 C21 -1(3) . . . . ?
C14 C12 C11 C13 -3(2) . . . . ?
C14 C12 C11 C10 178.1(13) . . . . ?
C26 C24 C25 C27 1(2) . . . . ?
C27 N7 C28 C26 -5.4(19) . . . . ?
C29 N10 C31 O6 170(2) . . . . ?
C30 N10 C31 O6 2(3) . . . . ?

loop_
_twin_individual_id
_twin_individual_mass_fraction_refined
1 0.601(15)
2 0.399(15)
